data_1515490
loop_
_publ_author_name
'Saines, Paul J.'
'Jain, Prashant'
'Cheetham, Anthony K.'

_publ_section_title
;
 Evolution of the structures and magnetic properties of the manganese
 dicarboxylates, Mn2(CO2(CH2)nCO2)(OH)2 and Mn4(CO2(CH2)nCO2)3(OH)2
;
_journal_issue 10
_journal_name_full 'Chemical Science'
_journal_page_first 1929
_journal_paper_doi 10.1039/c1sc00253h
_journal_volume 2
_journal_year 2011
_chemical_compound_source 'synthesis as described'
_chemical_formula_moiety 'C21 H32 Mn4 O14'
_chemical_formula_sum 'C21 H32 Mn4 O14'
_chemical_formula_weight 728.23
_chemical_name_systematic
;
?
;
_space_group_IT_number 2
_symmetry_cell_setting triclinic
_symmetry_Int_Tables_number 2
_symmetry_space_group_name_Hall '-P 1'
_symmetry_space_group_name_H-M 'P -1'
_atom_sites_solution_hydrogens geom
_atom_sites_solution_primary direct
_atom_sites_solution_secondary difmap
_audit_creation_date 2010-11-19T09:54:54-00:00
_audit_creation_method 'WinGX routine CIF_UPDATE'
_cell_angle_alpha 90.848(4)
_cell_angle_beta 90.047(4)
_cell_angle_gamma 90.770(5)
_cell_formula_units_Z 2
_cell_length_a 5.0585(3)
_cell_length_b 12.4647(7)
_cell_length_c 20.8241(9)
_cell_measurement_reflns_used 4958
_cell_measurement_temperature 120(2)
_cell_measurement_theta_max 71.8303
_cell_measurement_theta_min 3.5437
_cell_measurement_wavelength 0.71073
_cell_volume 1312.75(12)
_computing_cell_refinement 'CrysAlisPro (Oxford Diffraction, 2010)'
_computing_data_collection 'CrysAlisPro (Oxford Diffraction 2010)'
_computing_data_reduction 'CrysAlisPro (Oxford Diffraction, 2010)'
_computing_molecular_graphics 'Ortep-3 for Windows (Farrugia, 1997)'
_computing_publication_material 'WinGX publication routines (Farrugia, 1999)'
_computing_structure_refinement 'SHELXL-97 (Sheldrick, 2007)'
_computing_structure_solution 'SHELXS-97 (Sheldrick, 2008)'
_diffrn_ambient_temperature 120(2)
_diffrn_detector_area_resol_mean 16.1183
_diffrn_measured_fraction_theta_full 0.984
_diffrn_measured_fraction_theta_max 0.944
_diffrn_measurement_device_type 'Xcalibur, Eos, Gemini ultra'
_diffrn_measurement_method '\w scans'
_diffrn_radiation_monochromator mirror
_diffrn_radiation_probe x-ray
_diffrn_radiation_source 'Enhance Ultra (Cu) X-ray Source'
_diffrn_radiation_type CuK\a
_diffrn_radiation_wavelength 1.5418
_diffrn_reflns_av_R_equivalents 0.0415
_diffrn_reflns_av_unetI/netI 0.0576
_diffrn_reflns_limit_h_max 4
_diffrn_reflns_limit_h_min -5
_diffrn_reflns_limit_k_max 15
_diffrn_reflns_limit_k_min -14
_diffrn_reflns_limit_l_max 25
_diffrn_reflns_limit_l_min -25
_diffrn_reflns_number 8448
_diffrn_reflns_theta_full 67.08
_diffrn_reflns_theta_max 72.36
_diffrn_reflns_theta_min 3.55
_diffrn_standards_interval_count 0
_diffrn_standards_interval_time 0
_diffrn_standards_number 0
_exptl_absorpt_coefficient_mu 15.901
_exptl_absorpt_correction_T_max 0.798
_exptl_absorpt_correction_T_min 0.149
_exptl_absorpt_correction_type analytical
_exptl_absorpt_process_details
;
CrysAlisPro, Oxford Diffraction Ltd.,
Version 1.171.34.36 (release 02-08-2010 CrysAlis171 .NET)
(compiled Aug 2 2010,13:00:58)
Analytical numeric absorption correction using a multifaceted crystal
model based on expressions derived by R.C. Clark & J.S. Reid.
(Clark, R. C. & Reid, J. S. (1995). Acta Cryst. A51, 887-897)
;
_exptl_crystal_colour colourless
_exptl_crystal_density_diffrn 1.848
_exptl_crystal_density_method 'not measured'
_exptl_crystal_description needle
_exptl_crystal_F_000 740
_exptl_crystal_size_max 0.3837
_exptl_crystal_size_mid 0.0177
_exptl_crystal_size_min 0.0155
_refine_diff_density_max 1.187
_refine_diff_density_min -1.395
_refine_diff_density_rms 0.216
_refine_ls_extinction_method none
_refine_ls_goodness_of_fit_ref 1.127
_refine_ls_hydrogen_treatment mixed
_refine_ls_matrix_type full
_refine_ls_number_parameters 358
_refine_ls_number_reflns 4906
_refine_ls_number_restraints 2
_refine_ls_restrained_S_all 1.127
_refine_ls_R_factor_all 0.0807
_refine_ls_R_factor_gt 0.0709
_refine_ls_shift/su_max 0.001
_refine_ls_shift/su_mean 0
_refine_ls_structure_factor_coef Fsqd
_refine_ls_weighting_details 'calc w=1/[\s^2^(Fo^2^)+(0.0888P)^2^+10.4479P] where P=(Fo^2^+2Fc^2^)/3'
_refine_ls_weighting_scheme calc
_refine_ls_wR_factor_gt 0.1955
_refine_ls_wR_factor_ref 0.2035
_reflns_number_gt 4209
_reflns_number_total 4906
_reflns_threshold_expression >2sigma(I)
_cod_data_source_file c1sc00253h.txt
_cod_data_source_block 6
_cod_database_code 1515490

loop_
_symmetry_equiv_pos_as_xyz
'x, y, z'
'-x, -y, -z'

loop_
_atom_site_label
_atom_site_type_symbol
_atom_site_fract_x
_atom_site_fract_y
_atom_site_fract_z
_atom_site_U_iso_or_equiv
_atom_site_adp_type
_atom_site_occupancy
_atom_site_symmetry_multiplicity
_atom_site_calc_flag
_atom_site_refinement_flags
Mn1 Mn -0.3286(2) 0.33762(9) 0.35246(5) 0.0197(3) Uani 1 1 d .
Mn2 Mn 0.1190(2) 0.17896(9) 0.31082(5) 0.0174(3) Uani 1 1 d .
Mn3 Mn 0.1606(2) 0.17161(9) 0.15472(5) 0.0196(3) Uani 1 1 d .
Mn4 Mn 0.6183(2) 0.33754(8) 0.19430(5) 0.0177(3) Uani 1 1 d .
O1 O -0.4226(11) 0.5003(4) 0.3444(3) 0.0280(11) Uani 1 1 d .
O1H O 0.4019(10) 0.2019(4) 0.2365(2) 0.0179(9) Uani 1 1 d D
O2 O -0.6071(11) 0.4592(4) 0.2511(3) 0.0285(12) Uani 1 1 d .
O2H O -0.0950(9) 0.3159(4) 0.2691(2) 0.0194(10) Uani 1 1 d D
O3 O -0.1264(11) 0.0730(5) 0.2503(3) 0.0291(12) Uani 1 1 d .
O4 O 0.0492(11) 0.0036(4) 0.1613(3) 0.0282(11) Uani 1 1 d .
O11 O -0.0752(10) 0.3729(4) 0.4297(2) 0.0228(10) Uani 1 1 d .
O12 O 0.2768(10) 0.3016(4) 0.3822(2) 0.0201(10) Uani 1 1 d .
O13 O 0.3764(10) 0.0729(4) 0.3603(2) 0.0202(10) Uani 1 1 d .
O14 O -0.2469(10) 0.1682(4) 0.3676(2) 0.0203(10) Uani 1 1 d .
O21 O 0.4146(10) 0.1313(4) 0.0789(2) 0.0244(11) Uani 1 1 d .
O22 O 0.7712(10) 0.2064(4) 0.1230(2) 0.0194(10) Uani 1 1 d .
O23 O -0.1206(10) 0.4369(4) 0.1404(2) 0.0199(10) Uani 1 1 d .
O24 O 0.2538(10) 0.3424(4) 0.1377(2) 0.0191(10) Uani 1 1 d .
C1 C -0.5755(15) 0.5208(6) 0.2989(3) 0.0230(15) Uani 1 1 d .
C2 C -0.7279(18) 0.6244(7) 0.3047(4) 0.0336(18) Uani 1 1 d .
H2B H -0.8471 0.6183 0.3410 0.040 Uiso 1 1 calc R
H2A H -0.6030 0.6820 0.3147 0.040 Uiso 1 1 calc R
C3 C -0.8863(17) 0.6565(6) 0.2476(4) 0.0294(17) Uani 1 1 d .
H3B H -1.0211 0.6022 0.2387 0.035 Uiso 1 1 calc R
H3A H -0.7714 0.6606 0.2104 0.035 Uiso 1 1 calc R
C4 C -0.0193(17) -0.2339(6) 0.2587(4) 0.0304(17) Uani 1 1 d .
H4B H -0.1308 -0.2376 0.2965 0.036 Uiso 1 1 calc R
H4A H 0.1160 -0.1794 0.2667 0.036 Uiso 1 1 calc R
C5 C -0.1868(17) -0.2014(6) 0.2011(4) 0.0300(17) Uani 1 1 d .
H5A H -0.0764 -0.2002 0.1630 0.036 Uiso 1 1 calc R
H5B H -0.3255 -0.2548 0.1940 0.036 Uiso 1 1 calc R
C6 C -0.3100(17) -0.0931(6) 0.2105(4) 0.0303(17) Uani 1 1 d .
H6B H -0.3976 -0.0910 0.2519 0.036 Uiso 1 1 calc R
H6A H -0.4437 -0.0838 0.1777 0.036 Uiso 1 1 calc R
C7 C -0.1131(15) -0.0005(6) 0.2074(3) 0.0225(14) Uani 1 1 d .
C11 C 0.1608(14) 0.3492(5) 0.4300(3) 0.0190(14) Uani 1 1 d .
C12 C 0.3249(15) 0.3766(6) 0.4886(3) 0.0219(14) Uani 1 1 d .
H12B H 0.2117 0.4088 0.5209 0.026 Uiso 1 1 calc R
H12A H 0.4578 0.4297 0.4770 0.026 Uiso 1 1 calc R
C13 C 0.4640(15) 0.2795(6) 0.5180(3) 0.0229(15) Uani 1 1 d .
H13A H 0.5787 0.2478 0.4858 0.027 Uiso 1 1 calc R
H13B H 0.5744 0.3046 0.5534 0.027 Uiso 1 1 calc R
C14 C 0.7259(15) -0.1933(6) 0.4576(3) 0.0241(15) Uani 1 1 d .
H14A H 0.8465 -0.2250 0.4268 0.029 Uiso 1 1 calc R
H14B H 0.8296 -0.1644 0.4933 0.029 Uiso 1 1 calc R
C15 C 0.5758(15) -0.1027(6) 0.4260(3) 0.0230(15) Uani 1 1 d .
H15A H 0.4826 -0.1311 0.3886 0.028 Uiso 1 1 calc R
H15B H 0.4453 -0.0753 0.4559 0.028 Uiso 1 1 calc R
C16 C 0.7556(14) -0.0119(6) 0.4058(3) 0.0225(14) Uani 1 1 d .
H16A H 0.8839 -0.0397 0.3755 0.027 Uiso 1 1 calc R
H16B H 0.8518 0.0147 0.4432 0.027 Uiso 1 1 calc R
C17 C 0.6121(14) 0.0819(5) 0.3751(3) 0.0182(14) Uani 1 1 d .
C21 C 0.6514(14) 0.1544(5) 0.0772(3) 0.0200(14) Uani 1 1 d .
C22 C 0.8134(14) 0.1226(5) 0.0192(3) 0.0196(13) Uani 1 1 d .
H22A H 0.6987 0.0874 -0.0122 0.024 Uiso 1 1 calc R
H22B H 0.9453 0.0714 0.0321 0.024 Uiso 1 1 calc R
C23 C 0.9530(15) 0.2188(6) -0.0123(3) 0.0216(14) Uani 1 1 d .
H23B H 1.0701 0.2528 0.0190 0.026 Uiso 1 1 calc R
H23A H 1.0613 0.1924 -0.0474 0.026 Uiso 1 1 calc R
C24 C 0.7684(15) 0.3024(6) -0.0379(4) 0.0239(15) Uani 1 1 d .
H24B H 0.6606 0.3299 -0.0030 0.029 Uiso 1 1 calc R
H24A H 0.6512 0.2692 -0.0695 0.029 Uiso 1 1 calc R
C25 C 0.0817(14) 0.6051(6) 0.0685(3) 0.0209(14) Uani 1 1 d .
H25A H -0.0431 0.5752 0.0375 0.025 Uiso 1 1 calc R
H25B H -0.0186 0.6326 0.1047 0.025 Uiso 1 1 calc R
C26 C 0.2605(14) 0.5159(5) 0.0916(3) 0.0195(14) Uani 1 1 d .
H26A H 0.3523 0.4855 0.0549 0.023 Uiso 1 1 calc R
H26B H 0.3927 0.5469 0.1204 0.023 Uiso 1 1 calc R
C27 C 0.1158(14) 0.4266(5) 0.1259(3) 0.0175(13) Uani 1 1 d .
H2H H 0.046(11) 0.350(6) 0.261(4) 0.026 Uiso 1 1 d D
H1H H 0.509(14) 0.151(5) 0.238(4) 0.026 Uiso 1 1 d D

loop_
_atom_site_aniso_label
_atom_site_aniso_U_11
_atom_site_aniso_U_22
_atom_site_aniso_U_33
_atom_site_aniso_U_23
_atom_site_aniso_U_13
_atom_site_aniso_U_12
Mn1 0.0228(6) 0.0192(5) 0.0172(5) 0.0056(4) 0.0021(4) 0.0022(4)
Mn2 0.0192(6) 0.0204(5) 0.0128(5) 0.0051(4) -0.0003(4) 0.0015(4)
Mn3 0.0222(6) 0.0196(5) 0.0173(5) 0.0048(4) -0.0018(4) 0.0020(4)
Mn4 0.0198(6) 0.0198(5) 0.0138(5) 0.0057(4) -0.0002(4) 0.0009(4)
O1 0.039(3) 0.022(3) 0.023(3) 0.005(2) -0.005(2) 0.005(2)
O1H 0.023(3) 0.017(2) 0.014(2) 0.0046(17) 0.0000(18) 0.0014(18)
O2 0.030(3) 0.028(3) 0.027(3) -0.002(2) 0.001(2) 0.006(2)
O2H 0.018(3) 0.023(2) 0.017(2) 0.0063(18) -0.0023(18) 0.0004(18)
O3 0.028(3) 0.037(3) 0.022(3) -0.007(2) -0.002(2) 0.001(2)
O4 0.034(3) 0.023(3) 0.028(3) 0.005(2) 0.002(2) 0.003(2)
O11 0.022(3) 0.024(3) 0.022(2) 0.0010(19) -0.0003(19) 0.0031(19)
O12 0.023(3) 0.023(2) 0.014(2) -0.0003(18) 0.0013(18) 0.0005(19)
O13 0.025(3) 0.019(2) 0.017(2) 0.0054(18) -0.0013(18) 0.0009(18)
O14 0.023(3) 0.018(2) 0.020(2) 0.0065(18) 0.0004(18) -0.0005(18)
O21 0.022(3) 0.028(3) 0.024(3) -0.001(2) -0.002(2) 0.000(2)
O22 0.022(3) 0.022(2) 0.014(2) 0.0029(18) 0.0018(18) 0.0037(18)
O23 0.024(3) 0.018(2) 0.018(2) 0.0031(18) 0.0001(19) 0.0008(18)
O24 0.023(3) 0.015(2) 0.020(2) 0.0065(18) -0.0039(18) 0.0007(18)
C1 0.027(4) 0.021(3) 0.021(3) 0.004(3) 0.004(3) 0.004(3)
C2 0.043(5) 0.031(4) 0.027(4) 0.000(3) 0.000(3) 0.012(3)
C3 0.038(5) 0.023(4) 0.027(4) -0.001(3) -0.001(3) 0.005(3)
C4 0.035(5) 0.026(4) 0.029(4) -0.002(3) 0.000(3) 0.000(3)
C5 0.035(5) 0.025(4) 0.031(4) 0.001(3) 0.000(3) -0.001(3)
C6 0.035(5) 0.025(4) 0.031(4) 0.010(3) 0.000(3) -0.004(3)
C7 0.027(4) 0.021(3) 0.019(3) 0.003(3) -0.006(3) 0.000(3)
C11 0.027(4) 0.018(3) 0.012(3) 0.004(2) 0.000(3) -0.003(3)
C12 0.028(4) 0.018(3) 0.019(3) 0.001(3) 0.003(3) 0.004(3)
C13 0.029(4) 0.022(3) 0.018(3) 0.002(3) -0.005(3) -0.001(3)
C14 0.024(4) 0.029(4) 0.020(3) 0.007(3) 0.000(3) 0.003(3)
C15 0.025(4) 0.024(4) 0.020(3) 0.006(3) -0.001(3) 0.004(3)
C16 0.025(4) 0.027(4) 0.016(3) 0.002(3) 0.000(3) 0.006(3)
C17 0.025(4) 0.017(3) 0.013(3) 0.004(2) 0.003(2) 0.004(3)
C21 0.025(4) 0.014(3) 0.021(3) 0.005(2) 0.002(3) 0.006(3)
C22 0.024(4) 0.018(3) 0.017(3) 0.004(2) 0.001(3) 0.004(2)
C23 0.026(4) 0.021(3) 0.018(3) 0.006(3) 0.003(3) 0.002(3)
C24 0.026(4) 0.024(4) 0.023(3) 0.009(3) 0.000(3) 0.001(3)
C25 0.025(4) 0.021(3) 0.017(3) 0.007(3) -0.001(3) 0.004(3)
C26 0.025(4) 0.016(3) 0.017(3) 0.006(2) 0.000(3) 0.004(3)
C27 0.023(4) 0.020(3) 0.009(3) 0.002(2) -0.004(2) -0.002(3)

loop_
_atom_type_symbol
_atom_type_description
_atom_type_scat_dispersion_real
_atom_type_scat_dispersion_imag
_atom_type_scat_source
C C 0.0181 0.0091 'International Tables Vol C Tables 4.2.6.8 and 6.1.1.4'
H H 0 0 'International Tables Vol C Tables 4.2.6.8 and 6.1.1.4'
O O 0.0492 0.0322 'International Tables Vol C Tables 4.2.6.8 and 6.1.1.4'
Mn Mn -0.5299 2.8052 'International Tables Vol C Tables 4.2.6.8 and 6.1.1.4'

loop_
_geom_angle_atom_site_label_1
_geom_angle_atom_site_label_2
_geom_angle_atom_site_label_3
_geom_angle
_geom_angle_site_symmetry_1
_geom_angle_site_symmetry_3
O11 Mn1 O1 90.9(2) . .
O11 Mn1 O2H 108.16(19) . .
O1 Mn1 O2H 100.4(2) . .
O11 Mn1 O12 112.78(19) . 1_455
O1 Mn1 O12 90.4(2) . 1_455
O2H Mn1 O12 137.40(19) . 1_455
O11 Mn1 O14 87.61(19) . .
O1 Mn1 O14 175.7(2) . .
O2H Mn1 O14 83.87(18) . .
O12 Mn1 O14 86.49(19) 1_455 .
O11 Mn1 Mn2 83.81(14) . .
O1 Mn1 Mn2 139.31(17) . .
O2H Mn1 Mn2 44.94(13) . .
O12 Mn1 Mn2 128.79(14) 1_455 .
O14 Mn1 Mn2 44.48(13) . .
O1H Mn2 O13 91.56(18) . .
O1H Mn2 O3 92.4(2) . .
O13 Mn2 O3 104.5(2) . .
O1H Mn2 O14 164.74(19) . .
O13 Mn2 O14 102.48(18) . .
O3 Mn2 O14 78.41(19) . .
O1H Mn2 O2H 86.38(18) . .
O13 Mn2 O2H 167.87(19) . .
O3 Mn2 O2H 87.6(2) . .
O14 Mn2 O2H 81.11(18) . .
O1H Mn2 O12 98.69(18) . .
O13 Mn2 O12 83.56(18) . .
O3 Mn2 O12 166.1(2) . .
O14 Mn2 O12 88.92(18) . .
O2H Mn2 O12 84.94(18) . .
O1H Mn2 Mn1 126.83(13) . .
O13 Mn2 Mn1 134.98(14) . .
O3 Mn2 Mn1 97.11(15) . .
O14 Mn2 Mn1 44.06(12) . .
O2H Mn2 Mn1 42.32(13) . .
O12 Mn2 Mn1 69.58(13) . .
O21 Mn3 O1H 106.85(19) . .
O21 Mn3 O22 112.73(19) . 1_455
O1H Mn3 O22 138.17(19) . 1_455
O21 Mn3 O4 88.8(2) . .
O1H Mn3 O4 104.5(2) . .
O22 Mn3 O4 89.5(2) 1_455 .
O21 Mn3 O24 88.66(19) . .
O1H Mn3 O24 81.56(18) . .
O22 Mn3 O24 86.27(18) 1_455 .
O4 Mn3 O24 173.8(2) . .
O21 Mn3 Mn4 84.25(14) . .
O1H Mn3 Mn4 43.42(13) . .
O22 Mn3 Mn4 127.73(14) 1_455 .
O4 Mn3 Mn4 141.77(16) . .
O24 Mn3 Mn4 43.39(13) . .
O23 Mn4 O2H 92.74(19) 1_655 1_655
O23 Mn4 O24 102.20(18) 1_655 .
O2H Mn4 O24 164.53(19) 1_655 .
O23 Mn4 O1H 165.24(18) 1_655 .
O2H Mn4 O1H 86.25(18) 1_655 .
O24 Mn4 O1H 80.32(18) . .
O23 Mn4 O2 101.6(2) 1_655 1_655
O2H Mn4 O2 93.4(2) 1_655 1_655
O24 Mn4 O2 79.8(2) . 1_655
O1H Mn4 O2 93.13(19) . 1_655
O23 Mn4 O22 82.12(18) 1_655 .
O2H Mn4 O22 97.82(18) 1_655 .
O24 Mn4 O22 88.28(18) . .
O1H Mn4 O22 83.43(17) . .
O2 Mn4 O22 168.0(2) 1_655 .
O23 Mn4 Mn3 133.19(14) 1_655 .
O2H Mn4 Mn3 125.80(14) 1_655 .
O24 Mn4 Mn3 43.86(12) . .
O1H Mn4 Mn3 41.58(13) . .
O2 Mn4 Mn3 101.36(15) 1_655 .
O22 Mn4 Mn3 68.54(13) . .
C1 O1 Mn1 114.6(5) . .
Mn3 O1H Mn2 100.1(2) . .
Mn3 O1H Mn4 95.01(18) . .
Mn2 O1H Mn4 137.0(2) . .
C1 O2 Mn4 139.4(5) . 1_455
Mn1 O2H Mn4 101.5(2) . 1_455
Mn1 O2H Mn2 92.73(18) . .
Mn4 O2H Mn2 136.5(2) 1_455 .
C7 O3 Mn2 142.4(5) . .
C7 O4 Mn3 105.0(5) . .
C11 O11 Mn1 123.2(4) . .
C11 O12 Mn1 123.8(4) . 1_655
C11 O12 Mn2 130.2(4) . .
Mn1 O12 Mn2 105.8(2) 1_655 .
C17 O13 Mn2 131.3(4) . .
C17 O14 Mn1 135.6(4) 1_455 .
C17 O14 Mn2 125.2(4) 1_455 .
Mn1 O14 Mn2 91.46(18) . .
C21 O21 Mn3 124.6(5) . .
C21 O22 Mn3 123.7(4) . 1_655
C21 O22 Mn4 130.7(4) . .
Mn3 O22 Mn4 105.3(2) 1_655 .
C27 O23 Mn4 131.3(4) . 1_455
C27 O24 Mn4 126.5(4) . .
C27 O24 Mn3 134.9(4) . .
Mn4 O24 Mn3 92.75(18) . .
O1 C1 O2 122.9(7) . .
O1 C1 C2 116.3(7) . .
O2 C1 C2 120.8(7) . .
C3 C2 C1 117.0(7) . .
C2 C3 C4 111.6(7) . 1_465
C5 C4 C3 112.0(7) . 1_645
C6 C5 C4 112.5(7) . .
C5 C6 C7 113.6(7) . .
O4 C7 O3 122.4(7) . .
O4 C7 C6 119.4(7) . .
O3 C7 C6 118.1(7) . .
O11 C11 O12 123.3(6) . .
O11 C11 C12 118.9(6) . .
O12 C11 C12 117.8(6) . .
C11 C12 C13 114.0(6) . .
C14 C13 C12 113.8(6) 2_656 .
C13 C14 C15 111.0(6) 2_656 .
C16 C15 C14 112.5(6) . .
C15 C16 C17 114.2(6) . .
O13 C17 O14 124.3(6) . 1_655
O13 C17 C16 120.2(6) . .
O14 C17 C16 115.5(6) 1_655 .
O21 C21 O22 122.8(6) . .
O21 C21 C22 119.8(7) . .
O22 C21 C22 117.4(6) . .
C21 C22 C23 112.9(6) . .
C24 C23 C22 114.5(6) . .
C23 C24 C25 111.9(6) . 2_665
C24 C25 C26 113.5(6) 2_665 .
C27 C26 C25 114.1(6) . .
O23 C27 O24 124.5(6) . .
O23 C27 C26 119.9(6) . .
O24 C27 C26 115.6(6) . .

loop_
_geom_bond_atom_site_label_1
_geom_bond_atom_site_label_2
_geom_bond_distance
_geom_bond_site_symmetry_2
Mn1 O11 2.094(5) .
Mn1 O1 2.099(5) .
Mn1 O2H 2.117(5) .
Mn1 O12 2.135(5) 1_455
Mn1 O14 2.184(5) .
Mn1 Mn2 3.1401(15) .
Mn2 O1H 2.129(5) .
Mn2 O13 2.143(5) .
Mn2 O3 2.186(5) .
Mn2 O14 2.201(5) .
Mn2 O2H 2.221(5) .
Mn2 O12 2.255(5) .
Mn3 O21 2.095(5) .
Mn3 O1H 2.121(5) .
Mn3 O22 2.129(5) 1_455
Mn3 O4 2.168(5) .
Mn3 O24 2.208(5) .
Mn3 Mn4 3.1833(16) .
Mn4 O23 2.130(5) 1_655
Mn4 O2H 2.150(5) 1_655
Mn4 O24 2.189(5) .
Mn4 O1H 2.196(5) .
Mn4 O2 2.235(5) 1_655
Mn4 O22 2.332(5) .
O1 C1 1.255(9) .
O2 C1 1.256(9) .
O2 Mn4 2.235(5) 1_455
O2H Mn4 2.150(5) 1_455
O3 C7 1.272(9) .
O4 C7 1.264(9) .
O11 C11 1.234(9) .
O12 C11 1.295(8) .
O12 Mn1 2.135(5) 1_655
O13 C17 1.234(9) .
O14 C17 1.295(8) 1_455
O21 C21 1.229(9) .
O22 C21 1.293(9) .
O22 Mn3 2.129(5) 1_655
O23 C27 1.242(9) .
O23 Mn4 2.130(5) 1_455
O24 C27 1.295(8) .
C1 C2 1.516(10) .
C2 C3 1.496(11) .
C3 C4 1.546(10) 1_465
C4 C5 1.530(11) .
C4 C3 1.546(10) 1_645
C5 C6 1.504(11) .
C6 C7 1.517(10) .
C11 C12 1.507(10) .
C12 C13 1.542(9) .
C13 C14 1.525(10) 2_656
C14 C13 1.525(10) 2_656
C14 C15 1.526(9) .
C15 C16 1.507(10) .
C16 C17 1.532(9) .
C17 O14 1.295(8) 1_655
C21 C22 1.511(9) .
C22 C23 1.538(9) .
C23 C24 1.511(9) .
C24 C25 1.520(10) 2_665
C25 C24 1.520(10) 2_665
C25 C26 1.526(9) .
C26 C27 1.513(9) .
